data_4519194
loop_
_publ_author_name
'Singh, Jatinder'
'Staples, Richard J.'
'Shreeve, Jean'ne M.'

_publ_section_title
;
 Pushing the Limit of Nitro Groups on a Pyrazole Ring with
 Energy-Stability Balance.
;
_journal_issue 51
_journal_name_full 'ACS applied materials &amp; interfaces'
_journal_page_first 61357
_journal_page_last 61364
_journal_paper_doi 10.1021/acsami.1c21510
_journal_volume 13
_journal_year 2021
_chemical_formula_moiety 'C5 H K2 N7 O10'
_chemical_formula_sum 'C5 H K2 N7 O10'
_chemical_formula_weight 397.33
_space_group_crystal_system orthorhombic
_space_group_IT_number 33
_space_group_name_Hall 'P 2c -2n'
_space_group_name_H-M_alt 'P n a 21'
_atom_sites_solution_hydrogens difmap
_atom_sites_solution_primary dual
_audit_creation_date 2021-04-12
_audit_creation_method
;
Olex2 1.5-alpha
(compiled 2021.04.04 svn.r0348f7ac for OlexSys, GUI svn.r6303)
;
_cell_angle_alpha 90
_cell_angle_beta 90
_cell_angle_gamma 90
_cell_formula_units_Z 4
_cell_length_a 14.0151(4)
_cell_length_b 9.5909(3)
_cell_length_c 9.1204(3)
_cell_measurement_reflns_used 5536
_cell_measurement_temperature 99.97(18)
_cell_measurement_theta_max 33.5480
_cell_measurement_theta_min 2.5570
_cell_volume 1225.94(7)
_computing_cell_refinement 'CrysAlisPro 1.171.41.105a (Rigaku OD, 2021)'
_computing_data_collection 'CrysAlisPro 1.171.41.105a (Rigaku OD, 2021)'
_computing_data_reduction 'CrysAlisPro 1.171.41.105a (Rigaku OD, 2021)'
_computing_molecular_graphics
;
O. V. Dolomanov, L. J. Bourhis, R. J. Gildea, J. A. K. Howard and H. Puschmann,
OLEX2: a complete structure solution, refinement and analysis program.
J. Appl. Cryst. (2009). 42, 339-341.
;
_computing_publication_material
;
O. V. Dolomanov, L. J. Bourhis, R. J. Gildea, J. A. K. Howard and H. Puschmann,
OLEX2: a complete structure solution, refinement and analysis program.
J. Appl. Cryst. (2009). 42, 339-341.
;
_computing_structure_refinement 'SHELXL (Sheldrick, Acta Cryst. A64 2008, 112-122)'
_computing_structure_solution 'SHELXT 2018/3 (Sheldrick, G.M. (2015). Acta Cryst. A71, 3-8)'
_diffrn_ambient_environment N~2~
_diffrn_ambient_temperature 99.97(18)
_diffrn_detector 'Hybrid Pixel Array Detector'
_diffrn_detector_area_resol_mean 10.0000
_diffrn_detector_type HyPix
_diffrn_measured_fraction_theta_full 1.000
_diffrn_measured_fraction_theta_max 0.879
_diffrn_measurement_details
;
List of Runs (angles in degrees, time in seconds):

  # Type    Start    End  Width  t~exp~   \w     \q     \k     \f   Frames
--------------------------------------------------------------------------
  1  \w    -15.00  28.00   0.50    2.46    --   13.08 -57.00  90.00   86
  2  \w      3.00  29.00   0.50    2.46    --   13.08 -77.00  90.00   52
  3  \w     -5.00  20.00   0.50    2.46    --   13.08-103.00 -12.00   50
  4  \w      1.00  27.00   0.50    2.46    --   13.08 -57.00-120.00   52
  5  \w    -39.00  -8.00   0.50    2.46    --  -13.55 -37.00  90.00   62
  6  \w    -84.00 -21.00   0.50    2.46    --  -13.55 -34.00-167.00  126
;
_diffrn_measurement_device 'four-circle diffractometer'
_diffrn_measurement_device_type 'XtaLAB Synergy, Dualflex, HyPix'
_diffrn_measurement_method '\w scans'
_diffrn_orient_matrix_type 'CrysAlisPro convention (1999,Acta A55,543-557)'
_diffrn_orient_matrix_UB_11 -0.0005920000
_diffrn_orient_matrix_UB_12 0.0552891000
_diffrn_orient_matrix_UB_13 -0.0516403000
_diffrn_orient_matrix_UB_21 0.0219144000
_diffrn_orient_matrix_UB_22 0.0445591000
_diffrn_orient_matrix_UB_23 0.0521877000
_diffrn_orient_matrix_UB_31 0.0455930000
_diffrn_orient_matrix_UB_32 -0.0207236000
_diffrn_orient_matrix_UB_33 -0.0256926000
_diffrn_radiation_monochromator mirror
_diffrn_radiation_probe x-ray
_diffrn_radiation_type 'Mo K\a'
_diffrn_radiation_wavelength 0.71073
_diffrn_reflns_av_R_equivalents 0.0422
_diffrn_reflns_av_unetI/netI 0.0514
_diffrn_reflns_Laue_measured_fraction_full 1.000
_diffrn_reflns_Laue_measured_fraction_max 0.879
_diffrn_reflns_limit_h_max 21
_diffrn_reflns_limit_h_min -18
_diffrn_reflns_limit_k_max 13
_diffrn_reflns_limit_k_min -13
_diffrn_reflns_limit_l_max 12
_diffrn_reflns_limit_l_min -13
_diffrn_reflns_number 8907
_diffrn_reflns_point_group_measured_fraction_full 0.889
_diffrn_reflns_point_group_measured_fraction_max 0.727
_diffrn_reflns_theta_full 25.242
_diffrn_reflns_theta_max 33.622
_diffrn_reflns_theta_min 2.573
_diffrn_source 'micro-focus sealed X-ray tube'
_diffrn_source_current 1
_diffrn_source_type 'PhotonJet (Mo) X-ray Source'
_diffrn_source_voltage 50
_exptl_absorpt_coefficient_mu 0.855
_exptl_absorpt_correction_T_max 1.000
_exptl_absorpt_correction_T_min 0.646
_exptl_absorpt_correction_type gaussian
_exptl_absorpt_process_details
;
CrysAlisPro 1.171.41.105a (Rigaku Oxford Diffraction, 2021)
Numerical absorption correction based on gaussian integration over
a multifaceted crystal model
Empirical absorption correction using spherical harmonics,
implemented in SCALE3 ABSPACK scaling algorithm.
;
_exptl_crystal_colour yellow
_exptl_crystal_colour_primary yellow
_exptl_crystal_density_diffrn 2.153
_exptl_crystal_description block
_exptl_crystal_F_000 792
_exptl_crystal_recrystallization_method 'used as received'
_exptl_crystal_size_max 0.222
_exptl_crystal_size_mid 0.138
_exptl_crystal_size_min 0.070
_refine_diff_density_max 0.412
_refine_diff_density_min -0.373
_refine_diff_density_rms 0.077
_refine_ls_abs_structure_details
;
 Flack x determined using 1106 quotients [(I+)-(I-)]/[(I+)+(I-)]
 (Parsons, Flack and Wagner, Acta Cryst. B69 (2013) 249-259).
;
_refine_ls_abs_structure_Flack 0.02(3)
_refine_ls_extinction_method none
_refine_ls_goodness_of_fit_ref 1.041
_refine_ls_hydrogen_treatment refall
_refine_ls_matrix_type full
_refine_ls_number_parameters 221
_refine_ls_number_reflns 3522
_refine_ls_number_restraints 1
_refine_ls_restrained_S_all 1.040
_refine_ls_R_factor_all 0.0362
_refine_ls_R_factor_gt 0.0330
_refine_ls_shift/su_max 0.001
_refine_ls_shift/su_mean 0.000
_refine_ls_structure_factor_coef Fsqd
_refine_ls_weighting_details 'w=1/[\s^2^(Fo^2^)+(0.0289P)^2^+0.1095P] where P=(Fo^2^+2Fc^2^)/3'
_refine_ls_weighting_scheme calc
_refine_ls_wR_factor_gt 0.0712
_refine_ls_wR_factor_ref 0.0730
_reflns_Friedel_coverage 0.571
_reflns_Friedel_fraction_full 0.761
_reflns_Friedel_fraction_max 0.558
_reflns_number_gt 3305
_reflns_number_total 3522
_reflns_threshold_expression 'I > 2\s(I)'
_cod_data_source_file am1c21510_si_002.cif
_cod_data_source_block js421a
_cod_original_cell_volume 1225.94(6)
_cod_database_code 4519194
_shelx_shelxl_version_number 2018/3
_chemical_oxdiff_formula C5HN7O10K2
_chemical_oxdiff_usercomment JS167
_shelx_space_group_comment
;
The symmetry employed for this shelxl refinement is uniquely defined
by the following loop, which should always be used as a source of
symmetry information in preference to the above space-group names.
They are only intended as comments.
;
_reflns_odcompleteness_completeness 99.81
_reflns_odcompleteness_iscentric 1
_reflns_odcompleteness_theta 30.44
_olex2_refinement_description
;
;
_olex2_diffrn_ambient_temperature_device 'Oxford Cryosystems'
_olex2_exptl_crystal_mounting_method 'The crystal was mounted on a nylon loop with paratone oil'
_olex2_submission_original_sample_id JS167
_olex2_submission_special_instructions 'No special instructions were received'
_oxdiff_exptl_absorpt_empirical_details
;
Empirical correction (ABSPACK) includes:
- Absorption correction using spherical harmonics
- Frame scaling
;
_oxdiff_exptl_absorpt_empirical_full_max 1.118
_oxdiff_exptl_absorpt_empirical_full_min 0.925

loop_
_space_group_symop_operation_xyz
'x, y, z'
'-x, -y, z+1/2'
'-x+1/2, y+1/2, z+1/2'
'x+1/2, -y+1/2, z'

loop_
_atom_site_label
_atom_site_type_symbol
_atom_site_fract_x
_atom_site_fract_y
_atom_site_fract_z
_atom_site_U_iso_or_equiv
_atom_site_adp_type
_atom_site_occupancy
_atom_site_site_symmetry_order
_atom_site_calc_flag
_atom_site_refinement_flags_posn
_atom_site_refinement_flags_adp
_atom_site_refinement_flags_occupancy
_atom_site_disorder_assembly
_atom_site_disorder_group
K1 K 1.26802(4) 0.90302(6) 1.17239(7) 0.01423(12) Uani 1 1 d . . . . .
K2 K 0.48323(3) 0.66194(6) 0.45615(7) 0.01174(11) Uani 1 1 d . . . . .
O1 O 0.92620(13) 0.9021(2) 0.9135(2) 0.0146(4) Uani 1 1 d . . . . .
O2 O 0.84954(12) 0.8749(2) 0.7077(2) 0.0148(4) Uani 1 1 d . . . . .
O3 O 1.20678(12) 0.6727(2) 1.0170(2) 0.0154(4) Uani 1 1 d . . . . .
O4 O 1.13722(13) 0.6121(2) 0.8125(2) 0.0155(4) Uani 1 1 d . . . . .
O5 O 1.08682(11) 0.7997(2) 1.1975(2) 0.0128(4) Uani 1 1 d . . . . .
O6 O 0.93973(11) 0.7281(2) 1.1787(2) 0.0142(4) Uani 1 1 d . . . . .
O7 O 0.68163(12) 0.6854(2) 0.4738(2) 0.0172(4) Uani 1 1 d . . . . .
O8 O 0.83449(12) 0.6502(2) 0.4929(2) 0.0141(4) Uani 1 1 d . . . . .
O9 O 0.58089(12) 0.5816(2) 0.6928(2) 0.0163(4) Uani 1 1 d . . . . .
O10 O 0.66287(13) 0.5302(2) 0.8885(2) 0.0166(4) Uani 1 1 d . . . . .
N1 N 0.94101(13) 0.4703(2) 0.9151(3) 0.0127(4) Uani 1 1 d . . . . .
N2 N 0.86305(15) 0.4616(3) 0.8273(3) 0.0128(4) Uani 1 1 d . . . . .
N3 N 0.89010(14) 0.8282(2) 0.8193(2) 0.0106(4) Uani 1 1 d . . . . .
N4 N 1.13319(14) 0.6496(2) 0.9442(3) 0.0115(4) Uani 1 1 d . . . . .
N5 N 1.02421(13) 0.7313(2) 1.1303(2) 0.0105(4) Uani 1 1 d . . . . .
N6 N 0.75209(14) 0.6484(2) 0.5471(3) 0.0108(4) Uani 1 1 d . . . . .
N7 N 0.65832(14) 0.5714(2) 0.7571(3) 0.0118(4) Uani 1 1 d . . . . .
C1 C 0.96092(16) 0.6062(3) 0.9204(3) 0.0098(4) Uani 1 1 d . . . . .
C2 C 0.89472(16) 0.6821(3) 0.8359(3) 0.0099(4) Uani 1 1 d . . . . .
C3 C 0.83166(17) 0.5850(3) 0.7763(3) 0.0100(5) Uani 1 1 d . . . . .
C4 C 1.04188(17) 0.6602(3) 1.0034(3) 0.0109(4) Uani 1 1 d . . . . .
C5 C 0.74499(16) 0.6018(3) 0.6902(3) 0.0102(5) Uani 1 1 d . . . . .
H2 H 0.843(3) 0.388(5) 0.810(5) 0.031(11) Uiso 1 1 d . . . . .

loop_
_atom_site_aniso_label
_atom_site_aniso_U_11
_atom_site_aniso_U_22
_atom_site_aniso_U_33
_atom_site_aniso_U_23
_atom_site_aniso_U_13
_atom_site_aniso_U_12
K1 0.0101(2) 0.0135(3) 0.0191(3) -0.0041(2) -0.0006(2) 0.00048(17)
K2 0.0093(2) 0.0145(2) 0.0114(2) 0.0015(2) 0.0001(2) 0.00093(17)
O1 0.0178(9) 0.0114(9) 0.0147(9) -0.0033(7) -0.0013(7) -0.0036(7)
O2 0.0143(8) 0.0158(10) 0.0142(9) 0.0034(8) -0.0020(7) 0.0028(6)
O3 0.0082(7) 0.0162(10) 0.0219(9) -0.0040(8) -0.0023(7) 0.0001(6)
O4 0.0168(9) 0.0179(11) 0.0119(9) -0.0028(7) 0.0044(7) 0.0014(7)
O5 0.0115(8) 0.0143(9) 0.0127(9) -0.0020(7) -0.0021(7) -0.0039(6)
O6 0.0082(7) 0.0221(10) 0.0124(9) -0.0020(8) 0.0024(7) -0.0032(6)
O7 0.0122(8) 0.0236(11) 0.0157(10) 0.0064(8) -0.0051(8) -0.0016(7)
O8 0.0109(8) 0.0181(10) 0.0135(10) 0.0002(7) 0.0031(7) -0.0018(7)
O9 0.0086(7) 0.0259(11) 0.0144(10) 0.0011(8) -0.0028(7) -0.0018(6)
O10 0.0159(9) 0.0237(11) 0.0102(9) 0.0046(8) 0.0009(7) -0.0026(7)
N1 0.0086(9) 0.0137(11) 0.0158(11) -0.0001(8) -0.0032(8) 0.0007(7)
N2 0.0100(9) 0.0116(12) 0.0168(11) -0.0017(9) -0.0047(8) -0.0012(8)
N3 0.0091(8) 0.0110(11) 0.0117(10) 0.0004(8) 0.0012(8) -0.0012(7)
N4 0.0114(9) 0.0077(10) 0.0153(11) 0.0003(8) 0.0011(9) 0.0008(7)
N5 0.0099(9) 0.0118(11) 0.0098(9) 0.0008(8) -0.0006(8) -0.0011(7)
N6 0.0112(9) 0.0102(11) 0.0108(10) -0.0013(8) -0.0012(8) -0.0016(7)
N7 0.0110(9) 0.0136(11) 0.0109(10) -0.0005(8) 0.0003(8) -0.0015(7)
C1 0.0089(9) 0.0112(11) 0.0092(11) -0.0018(8) -0.0007(8) 0.0003(8)
C2 0.0087(9) 0.0117(13) 0.0091(11) -0.0004(9) -0.0001(9) 0.0007(8)
C3 0.0097(10) 0.0121(12) 0.0082(11) -0.0004(9) -0.0015(9) 0.0008(8)
C4 0.0097(9) 0.0125(12) 0.0104(11) -0.0014(9) -0.0011(9) -0.0011(8)
C5 0.0074(9) 0.0124(12) 0.0108(12) -0.0003(9) -0.0001(9) -0.0006(7)

loop_
_atom_type_symbol
_atom_type_description
_atom_type_scat_dispersion_real
_atom_type_scat_dispersion_imag
_atom_type_scat_source
C C 0.0033 0.0016 'International Tables Vol C Tables 4.2.6.8 and 6.1.1.4'
H H 0.0000 0.0000 'International Tables Vol C Tables 4.2.6.8 and 6.1.1.4'
K K 0.2009 0.2494 'International Tables Vol C Tables 4.2.6.8 and 6.1.1.4'
N N 0.0061 0.0033 'International Tables Vol C Tables 4.2.6.8 and 6.1.1.4'
O O 0.0106 0.0060 'International Tables Vol C Tables 4.2.6.8 and 6.1.1.4'

loop_
_exptl_crystal_face_index_h
_exptl_crystal_face_index_k
_exptl_crystal_face_index_l
_exptl_crystal_face_perp_dist
-1 -1 1 0.0615
1 1 -1 0.0770
-1 0 0 0.0552
1 0 0 0.0450
-1 -1 -1 0.0378
1 1 1 0.0322
1 0 -13 0.0323

loop_
_geom_angle_atom_site_label_1
_geom_angle_atom_site_label_2
_geom_angle_atom_site_label_3
_geom_angle
_geom_angle_site_symmetry_1
_geom_angle_site_symmetry_3
_geom_angle_publ_flag
K2 K1 K2 70.995(10) 3_655 4_566 ?
K2 K1 K2 170.14(2) 1_656 3_655 ?
K2 K1 K2 100.186(16) 1_656 4_566 ?
O2 K1 K2 62.13(4) 2_775 4_566 ?
O2 K1 K2 35.56(4) 2_775 3_655 ?
O2 K1 K2 136.60(5) 2_775 1_656 ?
O2 K1 O3 120.03(6) 2_775 . ?
O2 K1 O4 70.26(6) 2_775 3_755 ?
O2 K1 O5 73.18(6) 2_775 . ?
O2 K1 O6 154.08(6) 2_775 4_565 ?
O2 K1 O7 82.72(6) 2_775 4_566 ?
O2 K1 O8 101.49(6) 2_775 4_566 ?
O2 K1 O10 69.02(6) 2_775 4_565 ?
O2 K1 N6 87.44(6) 2_775 4_566 ?
O3 K1 K2 95.19(4) . 1_656 ?
O3 K1 K2 85.09(4) . 4_566 ?
O3 K1 K2 88.55(4) . 3_655 ?
O3 K1 O7 96.55(6) . 4_566 ?
O3 K1 O8 116.38(6) . 4_566 ?
O3 K1 O10 65.27(6) . 4_565 ?
O3 K1 N6 111.90(6) . 4_566 ?
O4 K1 K2 99.90(5) 3_755 3_655 ?
O4 K1 K2 77.65(5) 3_755 1_656 ?
O4 K1 K2 104.37(5) 3_755 4_566 ?
O4 K1 O3 168.92(6) 3_755 . ?
O4 K1 O5 132.85(6) 3_755 . ?
O4 K1 O7 88.62(6) 3_755 4_566 ?
O4 K1 O8 62.20(6) 3_755 4_566 ?
O4 K1 O10 118.68(6) 3_755 4_565 ?
O4 K1 N6 70.90(6) 3_755 4_566 ?
O5 K1 K2 62.28(4) . 3_655 ?
O5 K1 K2 112.32(5) . 1_656 ?
O5 K1 K2 30.18(4) . 4_566 ?
O5 K1 O3 57.63(6) . . ?
O5 K1 O7 57.85(5) . 4_566 ?
O5 K1 O8 98.05(5) . 4_566 ?
O5 K1 O10 72.43(6) . 4_565 ?
O5 K1 N6 78.81(6) . 4_566 ?
O6 K1 K2 131.72(5) 4_565 4_566 ?
O6 K1 K2 155.50(5) 4_565 3_655 ?
O6 K1 K2 34.30(4) 4_565 1_656 ?
O6 K1 O3 85.18(6) 4_565 . ?
O6 K1 O4 84.19(6) 4_565 3_755 ?
O6 K1 O5 130.77(6) 4_565 . ?
O6 K1 O7 101.48(6) 4_565 4_566 ?
O6 K1 O8 68.81(5) 4_565 4_566 ?
O6 K1 O10 122.96(6) 4_565 4_565 ?
O6 K1 N6 88.29(6) 4_565 4_566 ?
O7 K1 K2 33.58(3) 4_566 4_566 ?
O7 K1 K2 102.75(4) 4_566 3_655 ?
O7 K1 K2 67.80(4) 4_566 1_656 ?
O7 K1 N6 21.00(5) 4_566 4_566 ?
O8 K1 K2 134.41(4) 4_566 3_655 ?
O8 K1 K2 36.10(3) 4_566 1_656 ?
O8 K1 K2 73.79(3) 4_566 4_566 ?
O8 K1 O7 40.88(5) 4_566 4_566 ?
O8 K1 N6 21.20(4) 4_566 4_566 ?
O10 K1 K2 34.60(4) 4_565 3_655 ?
O10 K1 K2 154.31(4) 4_565 1_656 ?
O10 K1 K2 94.77(4) 4_565 4_566 ?
O10 K1 O7 128.15(5) 4_565 4_566 ?
O10 K1 O8 167.94(5) 4_565 4_566 ?
O10 K1 N6 146.92(5) 4_565 4_566 ?
N6 K1 K2 52.77(3) 4_566 4_566 ?
N6 K1 K2 115.96(4) 4_566 3_655 ?
N6 K1 K2 54.18(4) 4_566 1_656 ?
K1 K2 K1 90.593(8) 1_454 3_644 ?
O1 K2 K1 131.39(4) 3_644 1_454 ?
O1 K2 K1 85.93(4) 3_644 3_644 ?
O1 K2 O2 106.49(6) 3_644 4_465 ?
O1 K2 N1 131.12(5) 3_644 3_654 ?
O1 K2 N5 94.23(6) 3_644 4_464 ?
O2 K2 K1 31.92(4) 4_465 3_644 ?
O2 K2 K1 94.61(4) 4_465 1_454 ?
O2 K2 N1 114.35(6) 4_465 3_654 ?
O2 K2 N5 150.01(5) 4_465 4_464 ?
O5 K2 K1 78.43(4) 4_464 1_454 ?
O5 K2 K1 143.75(4) 4_464 3_644 ?
O5 K2 O1 76.48(6) 4_464 3_644 ?
O5 K2 O2 172.39(5) 4_464 4_465 ?
O5 K2 O6 45.79(5) 4_464 4_464 ?
O5 K2 O10 106.17(6) 4_464 2_664 ?
O5 K2 N1 66.60(6) 4_464 3_654 ?
O5 K2 N5 22.96(5) 4_464 4_464 ?
O6 K2 K1 114.24(4) 4_464 3_644 ?
O6 K2 K1 33.03(3) 4_464 1_454 ?
O6 K2 O1 107.75(6) 4_464 3_644 ?
O6 K2 O2 126.95(5) 4_464 4_465 ?
O6 K2 O10 83.74(6) 4_464 2_664 ?
O6 K2 N1 67.38(6) 4_464 3_654 ?
O6 K2 N5 23.17(5) 4_464 4_464 ?
O7 K2 K1 130.13(5) . 1_454 ?
O7 K2 K1 139.27(5) . 3_644 ?
O7 K2 O1 68.39(6) . 3_644 ?
O7 K2 O2 126.18(6) . 4_465 ?
O7 K2 O5 61.37(6) . 4_464 ?
O7 K2 O6 103.74(6) . 4_464 ?
O7 K2 O10 141.90(6) . 2_664 ?
O7 K2 N1 66.27(6) . 3_654 ?
O7 K2 N5 81.30(6) . 4_464 ?
O8 K2 K1 41.30(4) 4_465 1_454 ?
O8 K2 K1 74.45(4) 4_465 3_644 ?
O8 K2 O1 158.00(6) 4_465 3_644 ?
O8 K2 O2 60.82(6) 4_465 4_465 ?
O8 K2 O5 113.99(6) 4_465 4_464 ?
O8 K2 O6 72.65(5) 4_465 4_464 ?
O8 K2 O7 133.48(6) 4_465 . ?
O8 K2 O10 84.57(6) 4_465 2_664 ?
O8 K2 N1 70.10(5) 4_465 3_654 ?
O8 K2 N5 92.25(6) 4_465 4_464 ?
O9 K2 K1 159.49(5) . 1_454 ?
O9 K2 K1 83.88(4) . 3_644 ?
O9 K2 O1 68.05(6) . 3_644 ?
O9 K2 O2 70.50(6) . 4_465 ?
O9 K2 O5 117.01(5) . 4_464 ?
O9 K2 O6 161.48(5) . 4_464 ?
O9 K2 O7 57.75(6) . . ?
O9 K2 O8 118.36(6) . 4_465 ?
O9 K2 O10 111.11(6) . 2_664 ?
O9 K2 N1 101.14(6) . 3_654 ?
O9 K2 N5 138.79(5) . 4_464 ?
O10 K2 K1 37.80(4) 2_664 3_644 ?
O10 K2 K1 74.31(5) 2_664 1_454 ?
O10 K2 O1 73.73(6) 2_664 3_644 ?
O10 K2 O2 68.60(5) 2_664 4_465 ?
O10 K2 N1 145.86(6) 2_664 3_654 ?
O10 K2 N5 97.84(6) 2_664 4_464 ?
N1 K2 K1 71.55(4) 3_654 1_454 ?
N1 K2 K1 142.03(4) 3_654 3_644 ?
N1 K2 N5 61.98(6) 3_654 4_464 ?
N5 K2 K1 133.52(4) 4_464 3_644 ?
N5 K2 K1 55.48(4) 4_464 1_454 ?
N3 O1 K2 142.58(16) . 3_655 ?
K1 O2 K2 112.53(7) 2_774 4_565 ?
N3 O2 K1 130.93(16) . 2_774 ?
N3 O2 K2 107.35(14) . 4_565 ?
N4 O3 K1 132.28(16) . . ?
N4 O4 K1 133.00(16) . 3_744 ?
K1 O5 K2 120.34(7) . 4_566 ?
N5 O5 K1 142.88(16) . . ?
N5 O5 K2 96.76(13) . 4_566 ?
K1 O6 K2 112.67(6) 4_465 4_566 ?
N5 O6 K1 146.47(17) . 4_465 ?
N5 O6 K2 95.89(14) . 4_566 ?
K2 O7 K1 108.27(6) . 4_464 ?
N6 O7 K1 95.04(14) . 4_464 ?
N6 O7 K2 142.89(17) . . ?
K2 O8 K1 102.60(6) 4_565 4_464 ?
N6 O8 K1 95.30(14) . 4_464 ?
N6 O8 K2 138.31(16) . 4_565 ?
N7 O9 K2 148.87(16) . . ?
K2 O10 K1 107.60(6) 2_665 4_465 ?
N7 O10 K1 139.86(16) . 4_465 ?
N7 O10 K2 112.01(15) . 2_665 ?
N2 N1 K2 106.41(15) . 3_645 ?
C1 N1 K2 147.02(16) . 3_645 ?
C1 N1 N2 104.4(2) . . ?
N1 N2 H2 118(3) . . ?
C3 N2 N1 114.4(2) . . ?
C3 N2 H2 127(3) . . ?
O1 N3 O2 123.5(2) . . ?
O1 N3 C2 118.8(2) . . ?
O2 N3 C2 117.7(2) . . ?
O3 N4 O4 121.6(2) . . ?
O3 N4 C4 122.8(2) . . ?
O4 N4 C4 115.7(2) . . ?
O5 N5 K2 60.28(12) . 4_566 ?
O5 N5 O6 119.8(2) . . ?
O5 N5 C4 123.2(2) . . ?
O6 N5 K2 60.93(13) . 4_566 ?
O6 N5 C4 117.0(2) . . ?
C4 N5 K2 168.70(18) . 4_566 ?
O7 N6 K1 63.96(14) . 4_464 ?
O7 N6 O8 120.9(2) . . ?
O7 N6 C5 122.8(2) . . ?
O8 N6 K1 63.50(13) . 4_464 ?
O8 N6 C5 116.2(2) . . ?
C5 N6 K1 152.96(17) . 4_464 ?
O9 N7 O10 121.3(2) . . ?
O9 N7 C5 122.8(2) . . ?
O10 N7 C5 116.0(2) . . ?
N1 C1 C2 110.3(2) . . ?
N1 C1 C4 121.9(2) . . ?
C2 C1 C4 127.8(2) . . ?
C1 C2 N3 127.0(2) . . ?
C3 C2 N3 126.3(2) . . ?
C3 C2 C1 106.6(2) . . ?
N2 C3 C2 104.2(2) . . ?
N2 C3 C5 123.8(2) . . ?
C2 C3 C5 131.7(2) . . ?
N4 C4 C1 119.2(2) . . ?
N5 C4 N4 122.1(2) . . ?
N5 C4 C1 118.4(2) . . ?
N6 C5 N7 123.0(2) . . ?
N6 C5 C3 119.0(2) . . ?
N7 C5 C3 118.0(2) . . ?

loop_
_geom_bond_atom_site_label_1
_geom_bond_atom_site_label_2
_geom_bond_distance
_geom_bond_site_symmetry_2
_geom_bond_publ_flag
K1 K2 4.5979(8) 1_656 ?
K1 K2 4.7387(8) 3_655 ?
K1 K2 4.7975(8) 4_566 ?
K1 O2 2.712(2) 2_775 ?
K1 O3 2.762(2) . ?
K1 O4 2.724(2) 3_755 ?
K1 O5 2.7356(17) . ?
K1 O6 2.7160(17) 4_565 ?
K1 O7 3.121(2) 4_566 ?
K1 O8 3.110(2) 4_566 ?
K1 O10 3.047(2) 4_565 ?
K1 N6 3.460(2) 4_566 ?
K2 O1 2.8232(19) 3_644 ?
K2 O2 2.983(2) 4_465 ?
K2 O5 2.795(2) 4_464 ?
K2 O6 2.808(2) 4_464 ?
K2 O7 2.7944(17) . ?
K2 O8 2.7758(19) 4_465 ?
K2 O9 2.669(2) . ?
K2 O10 2.823(2) 2_664 ?
K2 N1 3.165(2) 3_654 ?
K2 N5 3.196(2) 4_464 ?
O1 N3 1.224(3) . ?
O2 N3 1.249(3) . ?
O3 N4 1.246(3) . ?
O4 N4 1.255(3) . ?
O5 N5 1.255(3) . ?
O6 N5 1.264(2) . ?
O7 N6 1.245(3) . ?
O8 N6 1.256(3) . ?
O9 N7 1.238(3) . ?
O10 N7 1.264(3) . ?
N1 N2 1.357(3) . ?
N1 C1 1.334(3) . ?
N2 C3 1.345(4) . ?
N2 H2 0.77(5) . ?
N3 C2 1.411(3) . ?
N4 C4 1.393(3) . ?
N5 C4 1.366(3) . ?
N6 C5 1.383(3) . ?
N7 C5 1.390(3) . ?
C1 C2 1.409(3) . ?
C1 C4 1.459(3) . ?
C2 C3 1.394(3) . ?
C3 C5 1.455(3) . ?

loop_
_geom_hbond_atom_site_label_D
_geom_hbond_atom_site_label_H
_geom_hbond_atom_site_label_A
_geom_hbond_distance_DH
_geom_hbond_distance_HA
_geom_hbond_distance_DA
_geom_hbond_angle_DHA
_geom_hbond_site_symmetry_A
_geom_hbond_publ_flag
N2 H2 O5 0.77(5) 2.30(5) 2.860(3) 130(4) 2_764 yes
N2 H2 O7 0.77(5) 2.48(5) 3.032(3) 130(4) 3_645 yes

loop_
_geom_torsion_atom_site_label_1
_geom_torsion_atom_site_label_2
_geom_torsion_atom_site_label_3
_geom_torsion_atom_site_label_4
_geom_torsion
_geom_torsion_site_symmetry_1
_geom_torsion_site_symmetry_2
_geom_torsion_site_symmetry_3
_geom_torsion_site_symmetry_4
_geom_torsion_publ_flag
K1 O2 N3 O1 -40.0(3) 2_774 . . . ?
K1 O2 N3 C2 140.49(18) 2_774 . . . ?
K1 O3 N4 O4 124.2(2) . . . . ?
K1 O3 N4 C4 -57.3(3) . . . . ?
K1 O4 N4 O3 52.5(3) 3_744 . . . ?
K1 O4 N4 C4 -126.1(2) 3_744 . . . ?
K1 O5 N5 K2 178.7(3) . . . 4_566 ?
K1 O5 N5 O6 -167.53(18) . . . . ?
K1 O5 N5 C4 11.3(4) . . . . ?
K1 O6 N5 K2 -149.0(3) 4_465 . . 4_566 ?
K1 O6 N5 O5 -162.7(2) 4_465 . . . ?
K1 O6 N5 C4 18.4(4) 4_465 . . . ?
K1 O7 N6 O8 29.4(2) 4_464 . . . ?
K1 O7 N6 C5 -149.8(2) 4_464 . . . ?
K1 O8 N6 O7 -29.5(2) 4_464 . . . ?
K1 O8 N6 C5 149.76(19) 4_464 . . . ?
K1 O10 N7 O9 -138.7(2) 4_465 . . . ?
K1 O10 N7 C5 42.3(4) 4_465 . . . ?
K1 N6 C5 N7 -86.2(4) 4_464 . . . ?
K1 N6 C5 C3 94.5(4) 4_464 . . . ?
K2 O1 N3 O2 -30.1(4) 3_655 . . . ?
K2 O1 N3 C2 149.48(19) 3_655 . . . ?
K2 O2 N3 O1 103.4(2) 4_565 . . . ?
K2 O2 N3 C2 -76.2(2) 4_565 . . . ?
K2 O5 N5 O6 13.8(2) 4_566 . . . ?
K2 O5 N5 C4 -167.4(2) 4_566 . . . ?
K2 O6 N5 O5 -13.7(2) 4_566 . . . ?
K2 O6 N5 C4 167.4(2) 4_566 . . . ?
K2 O7 N6 K1 129.7(3) . . . 4_464 ?
K2 O7 N6 O8 159.04(19) . . . . ?
K2 O7 N6 C5 -20.2(4) . . . . ?
K2 O8 N6 K1 115.7(2) 4_565 . . 4_464 ?
K2 O8 N6 O7 86.2(3) 4_565 . . . ?
K2 O8 N6 C5 -94.6(3) 4_565 . . . ?
K2 O9 N7 O10 173.2(2) . . . . ?
K2 O9 N7 C5 -7.9(5) . . . . ?
K2 O10 N7 O9 31.6(3) 2_665 . . . ?
K2 O10 N7 C5 -147.41(18) 2_665 . . . ?
K2 N1 N2 C3 -168.46(17) 3_645 . . . ?
K2 N1 C1 C2 159.2(2) 3_645 . . . ?
K2 N1 C1 C4 -20.3(5) 3_645 . . . ?
K2 N5 C4 N4 -99.7(8) 4_566 . . . ?
K2 N5 C4 C1 86.6(8) 4_566 . . . ?
O1 N3 C2 C1 -22.5(4) . . . . ?
O1 N3 C2 C3 154.6(2) . . . . ?
O2 N3 C2 C1 157.1(2) . . . . ?
O2 N3 C2 C3 -25.8(4) . . . . ?
O3 N4 C4 N5 18.0(4) . . . . ?
O3 N4 C4 C1 -168.4(2) . . . . ?
O4 N4 C4 N5 -163.5(2) . . . . ?
O4 N4 C4 C1 10.2(3) . . . . ?
O5 N5 C4 N4 4.9(4) . . . . ?
O5 N5 C4 C1 -168.8(2) . . . . ?
O6 N5 C4 N4 -176.2(2) . . . . ?
O6 N5 C4 C1 10.1(3) . . . . ?
O7 N6 C5 N7 10.4(4) . . . . ?
O7 N6 C5 C3 -168.8(2) . . . . ?
O8 N6 C5 N7 -168.8(2) . . . . ?
O8 N6 C5 C3 11.9(3) . . . . ?
O9 N7 C5 N6 1.2(4) . . . . ?
O9 N7 C5 C3 -179.5(2) . . . . ?
O10 N7 C5 N6 -179.8(2) . . . . ?
O10 N7 C5 C3 -0.6(3) . . . . ?
N1 N2 C3 C2 0.1(3) . . . . ?
N1 N2 C3 C5 -174.9(2) . . . . ?
N1 C1 C2 N3 177.3(2) . . . . ?
N1 C1 C2 C3 -0.2(3) . . . . ?
N1 C1 C4 N4 78.3(3) . . . . ?
N1 C1 C4 N5 -107.8(3) . . . . ?
N2 N1 C1 C2 0.3(3) . . . . ?
N2 N1 C1 C4 -179.2(2) . . . . ?
N2 C3 C5 N6 -115.8(3) . . . . ?
N2 C3 C5 N7 64.9(3) . . . . ?
N3 C2 C3 N2 -177.5(2) . . . . ?
N3 C2 C3 C5 -3.1(4) . . . . ?
C1 N1 N2 C3 -0.3(3) . . . . ?
C1 C2 C3 N2 0.0(3) . . . . ?
C1 C2 C3 C5 174.5(3) . . . . ?
C2 C1 C4 N4 -101.1(3) . . . . ?
C2 C1 C4 N5 72.8(4) . . . . ?
C2 C3 C5 N6 70.7(4) . . . . ?
C2 C3 C5 N7 -108.6(3) . . . . ?
C4 C1 C2 N3 -3.2(4) . . . . ?
C4 C1 C2 C3 179.2(2) . . . . ?

loop_
_exptl_oxdiff_crystal_face_indexfrac_h
_exptl_oxdiff_crystal_face_indexfrac_k
_exptl_oxdiff_crystal_face_indexfrac_l
_exptl_oxdiff_crystal_face_x
_exptl_oxdiff_crystal_face_y
_exptl_oxdiff_crystal_face_z
-1.0000 -1.0000 1.0000 -0.1063 -0.0143 -0.0506
1.0000 1.0000 -1.0000 0.1063 0.0143 0.0506
-1.0000 -0.0000 -0.0000 0.0006 -0.0219 -0.0456
1.0000 0.0000 0.0000 -0.0006 0.0219 0.0456
-1.0000 -1.0000 -1.0000 -0.0031 -0.1187 0.0008
1.0000 1.0000 1.0000 0.0031 0.1187 -0.0008
1.0000 0.0000 -13.0000 0.6707 -0.6565 0.3796
